data_4108081
loop_
_publ_author_name
'Lauren M. Huffman'
'Shannon S. Stahl'

_publ_contact_author_address
;
Department of Chemistry
University of Wisconsin-Madison
1101 University Ave
Madison, WI  53706
USA
;
_publ_contact_author_email iguzei@chem.wisc.edu
_publ_contact_author_fax 608-262-0381
_publ_contact_author_name
;
Guzei, Ilia A. 
;
_publ_contact_author_phone 608-263-4694
_publ_section_title
;
 Carbon-Nitrogen Bond Formation Involving Well-Defined Aryl-Copper(III)
 Complexes
;
_journal_name_full 'Journal of the American Chemical Society'
_journal_page_first 9196
_journal_page_last 9197
_journal_paper_doi 10.1021/ja802123p
_journal_volume 130
_journal_year 2008
_chemical_formula_moiety 'C41 H52 N4 O10 S3'
_chemical_formula_sum 'C41 H52 N4 O10 S3'
_chemical_formula_weight 857.05
_chemical_name_systematic
; 
 ? 
;
_space_group_IT_number 2
_symmetry_cell_setting triclinic
_symmetry_Int_Tables_number 2
_symmetry_space_group_name_Hall '-P 1'
_symmetry_space_group_name_H-M 'P -1'
_atom_sites_solution_hydrogens geom
_atom_sites_solution_primary direct
_atom_sites_solution_secondary difmap
_audit_creation_method
;
manual editing of the CIF file 
created by SHELXTL Ver. 6.10
and processed with modiCIfer-03272007. 
;
_audit_update_record
;
2007-09-10 # Formatted by publCIF
;
_cell_angle_alpha 88.2376(9)
_cell_angle_beta 84.4833(9)
_cell_angle_gamma 79.6293(9)
_cell_formula_units_Z 2
_cell_length_a 10.6092(6)
_cell_length_b 13.4345(8)
_cell_length_c 14.8550(8)
_cell_measurement_reflns_used 9471
_cell_measurement_temperature 105(2)
_cell_measurement_theta_max 29.2982
_cell_measurement_theta_min 2.2675
_cell_volume 2072.8(2)
_computing_cell_refinement 'SAINT Ver. 7.24A (Bruker-AXS, 2007)'
_computing_data_collection 'SMART Ver. 5.622 (Bruker-AXS, 2000)'
_computing_data_reduction 'SAINT Ver. 7.24A'
_computing_molecular_graphics SHELXTL
_computing_publication_material SHELXTL
_computing_structure_refinement SHELXTL
_computing_structure_solution 'SHELXTL (Bruker-AXS, 2007)'
_diffrn_ambient_temperature 105(2)
_diffrn_measured_fraction_theta_full 0.995
_diffrn_measured_fraction_theta_max 0.995
_diffrn_measurement_device_type 'Bruker CCD-1000 area detector'
_diffrn_measurement_method '0.30\% \w and 0.4 \% \f scans'
_diffrn_radiation_monochromator graphite
_diffrn_radiation_source 'fine-focus sealed tube'
_diffrn_radiation_type Mo-K\a
_diffrn_radiation_wavelength 0.71073
_diffrn_reflns_av_R_equivalents 0.0368
_diffrn_reflns_av_sigmaI/netI 0.0397
_diffrn_reflns_limit_h_max 14
_diffrn_reflns_limit_h_min -14
_diffrn_reflns_limit_k_max 17
_diffrn_reflns_limit_k_min -17
_diffrn_reflns_limit_l_max 19
_diffrn_reflns_limit_l_min -19
_diffrn_reflns_number 35034
_diffrn_reflns_theta_full 28.00
_diffrn_reflns_theta_max 28.00
_diffrn_reflns_theta_min 2.05
_diffrn_standards_number 0
_exptl_absorpt_coefficient_mu 0.242
_exptl_absorpt_correction_T_max 0.9739
_exptl_absorpt_correction_T_min 0.9054
_exptl_absorpt_correction_type multi-scan
_exptl_absorpt_process_details
;
SADABS  (Bruker-AXS, 2007)
;
_exptl_crystal_colour colourless
_exptl_crystal_density_diffrn 1.373
_exptl_crystal_description needle
_exptl_crystal_F_000 908
_exptl_crystal_size_max 0.42
_exptl_crystal_size_mid 0.16
_exptl_crystal_size_min 0.11
_refine_diff_density_max 0.860
_refine_diff_density_min -0.300
_refine_diff_density_rms 0.077
_refine_ls_extinction_method none
_refine_ls_goodness_of_fit_ref 1.008
_refine_ls_hydrogen_treatment constr
_refine_ls_matrix_type full
_refine_ls_number_parameters 527
_refine_ls_number_reflns 9948
_refine_ls_number_restraints 0
_refine_ls_restrained_S_all 1.008
_refine_ls_R_factor_all 0.0767
_refine_ls_R_factor_gt 0.0526
_refine_ls_shift/su_max 0.001
_refine_ls_shift/su_mean 0.000
_refine_ls_structure_factor_coef Fsqd
_refine_ls_weighting_details 'calc w=1/[\s^2^(Fo^2^)+(0.0853P)^2^+0.9475P] where P=(Fo^2^+2Fc^2^)/3'
_refine_ls_weighting_scheme calc
_refine_ls_wR_factor_gt 0.1340
_refine_ls_wR_factor_ref 0.1449
_reflns_number_gt 7351
_reflns_number_total 9948
_reflns_threshold_expression I>2\s(I)
_cod_data_source_file ja802123p-file004.cif
_cod_data_source_block stahl59
_cod_original_sg_symbol_Hall '-P 1        '
_cod_original_sg_symbol_H-M 'P -1 '
_cod_database_code 4108081

loop_
_symmetry_equiv_pos_as_xyz
'x, y, z'
'-x, -y, -z'

loop_
_atom_site_label
_atom_site_type_symbol
_atom_site_fract_x
_atom_site_fract_y
_atom_site_fract_z
_atom_site_U_iso_or_equiv
_atom_site_adp_type
_atom_site_occupancy
_atom_site_symmetry_multiplicity
_atom_site_calc_flag
_atom_site_refinement_flags
O1 O 0.22274(14) 0.72511(11) 0.25546(10) 0.0221(3) Uani 1 1 d .
N1 N 0.25223(16) 0.75083(12) 0.40289(11) 0.0176(3) Uani 1 1 d .
N2 N 0.53549(16) 0.87444(13) 0.30119(12) 0.0210(4) Uani 1 1 d .
H2A H 0.5359 0.9420 0.2892 0.025 Uiso 1 1 calc R
H2B H 0.6193 0.8436 0.3062 0.025 Uiso 1 1 calc R
N3 N 0.24406(18) 0.90885(15) 0.04940(12) 0.0258(4) Uani 1 1 d .
H3A H 0.2408 0.9779 0.0564 0.031 Uiso 1 1 calc R
N4 N -0.02388(17) 0.82606(14) 0.28042(12) 0.0225(4) Uani 1 1 d .
H4A H 0.0540 0.7894 0.2581 0.027 Uiso 1 1 calc R
H4B H -0.0842 0.7847 0.2800 0.027 Uiso 1 1 calc R
C1 C 0.22104(19) 0.86008(14) 0.39224(13) 0.0162(4) Uani 1 1 d .
C2 C 0.09392(18) 0.90886(15) 0.38685(13) 0.0177(4) Uani 1 1 d .
C3 C 0.06631(19) 1.01362(16) 0.38945(14) 0.0211(4) Uani 1 1 d .
H3 H -0.0201 1.0476 0.3877 0.025 Uiso 1 1 calc R
C4 C 0.1631(2) 1.06937(16) 0.39460(15) 0.0233(4) Uani 1 1 d .
H4 H 0.1426 1.1411 0.3979 0.028 Uiso 1 1 calc R
C5 C 0.2899(2) 1.02081(15) 0.39501(14) 0.0210(4) Uani 1 1 d .
H5 H 0.3563 1.0596 0.3965 0.025 Uiso 1 1 calc R
C6 C 0.32077(19) 0.91568(15) 0.39320(13) 0.0177(4) Uani 1 1 d .
C7 C 0.46010(19) 0.86558(16) 0.39153(14) 0.0212(4) Uani 1 1 d .
H7A H 0.5009 0.8965 0.4382 0.025 Uiso 1 1 calc R
H7B H 0.4645 0.7930 0.4075 0.025 Uiso 1 1 calc R
C8 C 0.4898(2) 0.83068(16) 0.22157(15) 0.0237(4) Uani 1 1 d .
H8A H 0.4542 0.7696 0.2417 0.028 Uiso 1 1 calc R
H8B H 0.5644 0.8092 0.1768 0.028 Uiso 1 1 calc R
C9 C 0.3888(2) 0.90275(18) 0.17586(16) 0.0293(5) Uani 1 1 d .
H9A H 0.4204 0.9665 0.1593 0.035 Uiso 1 1 calc R
H9B H 0.3096 0.9191 0.2176 0.035 Uiso 1 1 calc R
C10 C 0.3595(2) 0.85374(19) 0.09176(16) 0.0315(5) Uani 1 1 d .
H10A H 0.4353 0.8488 0.0466 0.038 Uiso 1 1 calc R
H10B H 0.3461 0.7840 0.1075 0.038 Uiso 1 1 calc R
C11 C 0.2588(3) 0.8878(2) -0.04974(16) 0.0376(6) Uani 1 1 d .
H11A H 0.3386 0.9075 -0.0772 0.056 Uiso 1 1 calc R
H11B H 0.1854 0.9266 -0.0781 0.056 Uiso 1 1 calc R
H11C H 0.2622 0.8153 -0.0588 0.056 Uiso 1 1 calc R
C12 C 0.1185(2) 0.8823(2) 0.09244(16) 0.0320(5) Uani 1 1 d .
H12A H 0.0575 0.8864 0.0455 0.038 Uiso 1 1 calc R
H12B H 0.1349 0.8116 0.1151 0.038 Uiso 1 1 calc R
C13 C 0.0570(2) 0.95026(19) 0.16938(16) 0.0292(5) Uani 1 1 d .
H13A H 0.0304 1.0198 0.1456 0.035 Uiso 1 1 calc R
H13B H 0.1210 0.9526 0.2132 0.035 Uiso 1 1 calc R
C14 C -0.0593(2) 0.91389(18) 0.21742(15) 0.0263(5) Uani 1 1 d .
H14A H -0.1129 0.9705 0.2522 0.032 Uiso 1 1 calc R
H14B H -0.1117 0.8938 0.1717 0.032 Uiso 1 1 calc R
C15 C -0.0141(2) 0.85237(17) 0.37740(14) 0.0218(4) Uani 1 1 d .
H15A H -0.0963 0.8943 0.4014 0.026 Uiso 1 1 calc R
H15B H -0.0007 0.7893 0.4142 0.026 Uiso 1 1 calc R
C16 C 0.25652(18) 0.68806(15) 0.32922(14) 0.0188(4) Uani 1 1 d .
C17 C 0.3031(2) 0.58292(16) 0.34561(16) 0.0252(5) Uani 1 1 d .
H17 H 0.3085 0.5363 0.2980 0.030 Uiso 1 1 calc R
C18 C 0.3399(2) 0.54824(17) 0.42780(17) 0.0280(5) Uani 1 1 d .
H18 H 0.3733 0.4784 0.4361 0.034 Uiso 1 1 calc R
C19 C 0.3290(2) 0.61441(17) 0.50048(16) 0.0270(5) Uani 1 1 d .
H19 H 0.3513 0.5895 0.5584 0.032 Uiso 1 1 calc R
C20 C 0.2861(2) 0.71414(16) 0.48671(14) 0.0228(4) Uani 1 1 d .
H20 H 0.2793 0.7597 0.5354 0.027 Uiso 1 1 calc R
S1_1 S 0.74135(5) 0.82699(4) -0.00866(4) 0.02837(14) Uani 1 1 d .
O1A_1 O 0.78410(19) 0.88838(14) -0.08436(13) 0.0418(4) Uani 1 1 d .
O2A_1 O 0.64639(18) 0.76926(15) -0.02980(16) 0.0510(5) Uani 1 1 d .
O3A_1 O 0.70388(17) 0.88650(14) 0.07253(12) 0.0387(4) Uani 1 1 d .
C1A_1 C 0.8791(2) 0.73824(17) 0.01515(15) 0.0256(5) Uani 1 1 d .
C2A_1 C 0.9869(2) 0.71956(19) -0.04670(16) 0.0306(5) Uani 1 1 d .
H2A_1 H 0.9885 0.7555 -0.1028 0.037 Uiso 1 1 calc R
C3A_1 C 1.0922(2) 0.6481(2) -0.02620(17) 0.0342(6) Uani 1 1 d .
H3A_1 H 1.1657 0.6355 -0.0689 0.041 Uiso 1 1 calc R
C4A_1 C 1.0927(2) 0.59455(19) 0.05525(17) 0.0346(6) Uani 1 1 d .
C5A_1 C 0.9836(3) 0.61440(19) 0.11682(17) 0.0349(6) Uani 1 1 d .
H5A_1 H 0.9819 0.5788 0.1731 0.042 Uiso 1 1 calc R
C6A_1 C 0.8780(2) 0.68529(18) 0.09689(16) 0.0299(5) Uani 1 1 d .
H6A_1 H 0.8043 0.6978 0.1394 0.036 Uiso 1 1 calc R
C7A_1 C 1.2066(3) 0.5168(2) 0.0768(2) 0.0537(8) Uani 1 1 d .
H7A1_1 H 1.1972 0.4506 0.0550 0.081 Uiso 1 1 calc R
H7A2_1 H 1.2116 0.5130 0.1424 0.081 Uiso 1 1 calc R
H7A3_1 H 1.2855 0.5359 0.0471 0.081 Uiso 1 1 calc R
S1_2 S 0.75268(5) 0.64650(4) 0.36291(3) 0.01899(12) Uani 1 1 d .
O1A_2 O 0.84628(15) 0.56740(12) 0.31868(11) 0.0284(4) Uani 1 1 d .
O2A_2 O 0.76241(13) 0.74692(11) 0.32028(10) 0.0219(3) Uani 1 1 d .
O3A_2 O 0.62088(14) 0.63110(12) 0.37122(11) 0.0262(3) Uani 1 1 d .
C1A_2 C 0.79746(19) 0.65467(15) 0.47391(14) 0.0187(4) Uani 1 1 d .
C2A_2 C 0.9240(2) 0.61941(15) 0.49230(15) 0.0224(4) Uani 1 1 d .
H2A_2 H 0.9863 0.5914 0.4454 0.027 Uiso 1 1 calc R
C3A_2 C 0.9589(2) 0.62528(17) 0.57932(16) 0.0274(5) Uani 1 1 d .
H3A_2 H 1.0455 0.6016 0.5915 0.033 Uiso 1 1 calc R
C4A_2 C 0.8690(2) 0.66524(17) 0.64864(16) 0.0291(5) Uani 1 1 d .
C5A_2 C 0.7427(2) 0.70021(17) 0.62867(16) 0.0278(5) Uani 1 1 d .
H5A_2 H 0.6801 0.7273 0.6758 0.033 Uiso 1 1 calc R
C6A_2 C 0.7064(2) 0.69651(15) 0.54246(15) 0.0227(4) Uani 1 1 d .
H6A_2 H 0.6203 0.7222 0.5300 0.027 Uiso 1 1 calc R
C7A_2 C 0.9078(3) 0.6739(2) 0.74257(19) 0.0493(7) Uani 1 1 d .
H7A1_2 H 0.9730 0.6152 0.7559 0.074 Uiso 1 1 calc R
H7A2_2 H 0.8323 0.6764 0.7865 0.074 Uiso 1 1 calc R
H7A3_2 H 0.9435 0.7359 0.7464 0.074 Uiso 1 1 calc R
S1_3 S 0.35639(5) 0.87510(4) 0.68363(4) 0.02086(13) Uani 1 1 d .
O1A_3 O 0.45120(15) 0.86191(12) 0.60609(10) 0.0278(4) Uani 1 1 d .
O2A_3 O 0.22564(15) 0.89294(13) 0.65776(13) 0.0369(4) Uani 1 1 d .
O3A_3 O 0.38053(17) 0.94889(12) 0.74679(11) 0.0319(4) Uani 1 1 d .
C1A_3 C 0.3762(2) 0.75753(16) 0.74373(14) 0.0227(4) Uani 1 1 d .
C2A_3 C 0.4720(2) 0.73311(16) 0.80250(15) 0.0246(4) Uani 1 1 d .
H2A_3 H 0.5235 0.7812 0.8148 0.030 Uiso 1 1 calc R
C3A_3 C 0.4918(2) 0.63762(17) 0.84313(17) 0.0295(5) Uani 1 1 d .
H3A_3 H 0.5556 0.6216 0.8845 0.035 Uiso 1 1 calc R
C4A_3 C 0.4199(3) 0.56520(18) 0.82443(17) 0.0329(5) Uani 1 1 d .
C5A_3 C 0.3217(3) 0.59201(19) 0.76779(16) 0.0345(6) Uani 1 1 d .
H5A_3 H 0.2696 0.5442 0.7561 0.041 Uiso 1 1 calc R
C6A_3 C 0.2992(2) 0.68754(18) 0.72826(15) 0.0276(5) Uani 1 1 d .
H6A_3 H 0.2309 0.7052 0.6905 0.033 Uiso 1 1 calc R
C7A_3 C 0.4466(3) 0.4590(2) 0.8639(2) 0.0487(7) Uani 1 1 d .
H7A1_3 H 0.3652 0.4345 0.8781 0.073 Uiso 1 1 calc R
H7A2_3 H 0.4898 0.4596 0.9192 0.073 Uiso 1 1 calc R
H7A3_3 H 0.5020 0.4141 0.8198 0.073 Uiso 1 1 calc R

loop_
_atom_site_aniso_label
_atom_site_aniso_U_11
_atom_site_aniso_U_22
_atom_site_aniso_U_33
_atom_site_aniso_U_23
_atom_site_aniso_U_13
_atom_site_aniso_U_12
O1 0.0196(7) 0.0277(8) 0.0193(7) -0.0028(6) -0.0022(6) -0.0048(6)
N1 0.0194(8) 0.0168(8) 0.0173(8) 0.0014(6) -0.0036(7) -0.0049(6)
N2 0.0114(8) 0.0208(8) 0.0306(10) 0.0052(7) -0.0050(7) -0.0020(6)
N3 0.0275(10) 0.0309(10) 0.0177(9) -0.0005(7) 0.0023(7) -0.0046(8)
N4 0.0152(8) 0.0310(10) 0.0231(9) -0.0038(7) -0.0025(7) -0.0078(7)
C1 0.0181(9) 0.0171(9) 0.0138(9) -0.0010(7) -0.0034(7) -0.0030(7)
C2 0.0147(9) 0.0248(10) 0.0144(9) -0.0018(8) -0.0003(7) -0.0059(8)
C3 0.0154(9) 0.0237(10) 0.0231(10) -0.0009(8) -0.0037(8) 0.0008(8)
C4 0.0236(11) 0.0183(10) 0.0270(11) -0.0025(8) -0.0035(9) -0.0001(8)
C5 0.0199(10) 0.0185(10) 0.0258(11) 0.0004(8) -0.0063(8) -0.0050(8)
C6 0.0162(9) 0.0193(9) 0.0179(9) -0.0004(7) -0.0048(8) -0.0019(7)
C7 0.0168(10) 0.0231(10) 0.0240(11) 0.0032(8) -0.0066(8) -0.0024(8)
C8 0.0165(10) 0.0264(11) 0.0269(11) 0.0017(9) -0.0019(8) -0.0009(8)
C9 0.0239(11) 0.0311(12) 0.0306(12) 0.0020(10) -0.0064(9) 0.0031(9)
C10 0.0295(12) 0.0352(13) 0.0270(12) -0.0016(10) -0.0021(10) 0.0016(10)
C11 0.0472(15) 0.0450(15) 0.0198(11) 0.0000(10) -0.0001(11) -0.0076(12)
C12 0.0300(12) 0.0400(14) 0.0265(12) -0.0053(10) -0.0016(10) -0.0075(10)
C13 0.0256(11) 0.0364(13) 0.0255(12) -0.0029(10) -0.0025(9) -0.0046(10)
C14 0.0170(10) 0.0376(13) 0.0248(11) 0.0011(9) -0.0057(8) -0.0042(9)
C15 0.0179(10) 0.0299(11) 0.0187(10) -0.0031(8) 0.0014(8) -0.0089(8)
C16 0.0143(9) 0.0205(10) 0.0226(10) -0.0042(8) 0.0001(8) -0.0058(7)
C17 0.0234(11) 0.0194(10) 0.0339(12) -0.0043(9) -0.0002(9) -0.0074(8)
C18 0.0258(11) 0.0184(10) 0.0393(13) 0.0053(9) -0.0005(10) -0.0050(8)
C19 0.0281(11) 0.0275(11) 0.0254(11) 0.0087(9) -0.0038(9) -0.0059(9)
C20 0.0250(11) 0.0255(11) 0.0189(10) 0.0027(8) -0.0037(8) -0.0067(8)
S1_1 0.0235(3) 0.0316(3) 0.0304(3) 0.0023(2) -0.0060(2) -0.0047(2)
O1A_1 0.0482(11) 0.0391(10) 0.0354(10) 0.0066(8) -0.0019(8) -0.0029(9)
O2A_1 0.0350(10) 0.0425(11) 0.0801(16) 0.0010(10) -0.0239(10) -0.0096(9)
O3A_1 0.0342(10) 0.0395(10) 0.0384(10) -0.0006(8) 0.0045(8) 0.0004(8)
C1A_1 0.0237(11) 0.0288(11) 0.0248(11) -0.0051(9) -0.0043(9) -0.0040(9)
C2A_1 0.0303(12) 0.0422(14) 0.0205(11) -0.0058(10) -0.0020(9) -0.0090(10)
C3A_1 0.0263(12) 0.0477(15) 0.0270(12) -0.0144(11) 0.0024(10) -0.0026(11)
C4A_1 0.0329(13) 0.0333(13) 0.0353(13) -0.0136(10) -0.0064(11) 0.0037(10)
C5A_1 0.0383(14) 0.0343(13) 0.0297(13) -0.0005(10) -0.0045(11) 0.0007(11)
C6A_1 0.0290(12) 0.0341(12) 0.0250(11) -0.0033(9) 0.0018(9) -0.0031(10)
C7A_1 0.0422(16) 0.0517(18) 0.061(2) -0.0099(15) -0.0079(15) 0.0130(14)
S1_2 0.0151(2) 0.0188(2) 0.0233(3) 0.00066(19) -0.00440(19) -0.00227(18)
O1A_2 0.0282(8) 0.0287(8) 0.0254(8) -0.0058(6) -0.0049(7) 0.0051(7)
O2A_2 0.0143(7) 0.0239(7) 0.0279(8) 0.0071(6) -0.0059(6) -0.0038(6)
O3A_2 0.0196(8) 0.0265(8) 0.0347(9) 0.0001(7) -0.0061(6) -0.0086(6)
C1A_2 0.0193(10) 0.0144(9) 0.0231(10) 0.0031(7) -0.0039(8) -0.0045(7)
C2A_2 0.0213(10) 0.0183(10) 0.0265(11) 0.0018(8) -0.0042(9) 0.0003(8)
C3A_2 0.0282(12) 0.0215(10) 0.0329(12) 0.0035(9) -0.0123(10) -0.0014(9)
C4A_2 0.0438(14) 0.0201(10) 0.0253(11) 0.0003(9) -0.0097(10) -0.0070(10)
C5A_2 0.0327(12) 0.0234(11) 0.0267(11) -0.0041(9) 0.0036(10) -0.0065(9)
C6A_2 0.0203(10) 0.0177(10) 0.0304(12) -0.0014(8) -0.0005(9) -0.0045(8)
C7A_2 0.070(2) 0.0496(17) 0.0304(14) -0.0007(12) -0.0188(14) -0.0080(15)
S1_3 0.0168(2) 0.0219(3) 0.0242(3) -0.0025(2) -0.0029(2) -0.00333(19)
O1A_3 0.0254(8) 0.0325(9) 0.0237(8) 0.0029(6) -0.0006(6) -0.0015(7)
O2A_3 0.0180(8) 0.0323(9) 0.0598(12) -0.0011(8) -0.0079(8) -0.0002(7)
O3A_3 0.0507(11) 0.0240(8) 0.0238(8) -0.0025(6) -0.0021(7) -0.0145(7)
C1A_3 0.0240(11) 0.0210(10) 0.0222(10) -0.0037(8) 0.0026(8) -0.0033(8)
C2A_3 0.0201(10) 0.0223(10) 0.0305(12) -0.0041(9) 0.0018(9) -0.0027(8)
C3A_3 0.0238(11) 0.0277(12) 0.0341(13) 0.0008(10) 0.0015(10) 0.0003(9)
C4A_3 0.0426(14) 0.0236(11) 0.0295(12) -0.0026(9) 0.0102(11) -0.0048(10)
C5A_3 0.0480(15) 0.0324(13) 0.0275(12) -0.0061(10) 0.0047(11) -0.0222(11)
C6A_3 0.0334(12) 0.0323(12) 0.0203(11) -0.0033(9) 0.0004(9) -0.0154(10)
C7A_3 0.065(2) 0.0290(14) 0.0490(17) 0.0044(12) 0.0108(15) -0.0102(13)

loop_
_atom_type_symbol
_atom_type_description
_atom_type_scat_dispersion_real
_atom_type_scat_dispersion_imag
_atom_type_scat_source
C C 0.0033 0.0016 'International Tables Vol C Tables 4.2.6.8 and 6.1.1.4'
H H 0.0000 0.0000 'International Tables Vol C Tables 4.2.6.8 and 6.1.1.4'
N N 0.0061 0.0033 'International Tables Vol C Tables 4.2.6.8 and 6.1.1.4'
O O 0.0106 0.0060 'International Tables Vol C Tables 4.2.6.8 and 6.1.1.4'
S S 0.1246 0.1234 'International Tables Vol C Tables 4.2.6.8 and 6.1.1.4'

loop_
_geom_angle_atom_site_label_1
_geom_angle_atom_site_label_2
_geom_angle_atom_site_label_3
_geom_angle
_geom_angle_publ_flag
C20 N1 C16 122.59(17) ?
C20 N1 C1 116.71(16) ?
C16 N1 C1 120.52(16) ?
C8 N2 C7 117.08(16) ?
C8 N2 H2A 108.0 ?
C7 N2 H2A 108.0 ?
C8 N2 H2B 108.0 ?
C7 N2 H2B 108.0 ?
H2A N2 H2B 107.3 ?
C10 N3 C11 109.42(18) ?
C10 N3 C12 113.17(18) ?
C11 N3 C12 110.16(19) ?
C10 N3 H3A 108.0 ?
C11 N3 H3A 108.0 ?
C12 N3 H3A 108.0 ?
C14 N4 C15 115.93(17) ?
C14 N4 H4A 108.3 ?
C15 N4 H4A 108.3 ?
C14 N4 H4B 108.3 ?
C15 N4 H4B 108.3 ?
H4A N4 H4B 107.4 ?
C2 C1 C6 120.90(18) ?
C2 C1 N1 120.87(17) ?
C6 C1 N1 118.11(17) ?
C3 C2 C1 118.77(18) ?
C3 C2 C15 118.54(18) ?
C1 C2 C15 122.69(18) ?
C4 C3 C2 120.80(18) ?
C4 C3 H3 119.6 ?
C2 C3 H3 119.6 ?
C3 C4 C5 120.14(19) ?
C3 C4 H4 119.9 ?
C5 C4 H4 119.9 ?
C4 C5 C6 120.46(19) ?
C4 C5 H5 119.8 ?
C6 C5 H5 119.8 ?
C5 C6 C1 118.73(18) ?
C5 C6 C7 118.96(18) ?
C1 C6 C7 122.30(18) ?
N2 C7 C6 113.46(16) ?
N2 C7 H7A 108.9 ?
C6 C7 H7A 108.9 ?
N2 C7 H7B 108.9 ?
C6 C7 H7B 108.9 ?
H7A C7 H7B 107.7 ?
N2 C8 C9 113.89(18) ?
N2 C8 H8A 108.8 ?
C9 C8 H8A 108.8 ?
N2 C8 H8B 108.8 ?
C9 C8 H8B 108.8 ?
H8A C8 H8B 107.7 ?
C8 C9 C10 108.98(19) ?
C8 C9 H9A 109.9 ?
C10 C9 H9A 109.9 ?
C8 C9 H9B 109.9 ?
C10 C9 H9B 109.9 ?
H9A C9 H9B 108.3 ?
N3 C10 C9 114.35(19) ?
N3 C10 H10A 108.7 ?
C9 C10 H10A 108.7 ?
N3 C10 H10B 108.7 ?
C9 C10 H10B 108.7 ?
H10A C10 H10B 107.6 ?
N3 C11 H11A 109.5 ?
N3 C11 H11B 109.5 ?
H11A C11 H11B 109.5 ?
N3 C11 H11C 109.5 ?
H11A C11 H11C 109.5 ?
H11B C11 H11C 109.5 ?
C13 C12 N3 113.6(2) ?
C13 C12 H12A 108.8 ?
N3 C12 H12A 108.8 ?
C13 C12 H12B 108.8 ?
N3 C12 H12B 108.8 ?
H12A C12 H12B 107.7 ?
C12 C13 C14 111.9(2) ?
C12 C13 H13A 109.2 ?
C14 C13 H13A 109.2 ?
C12 C13 H13B 109.2 ?
C14 C13 H13B 109.2 ?
H13A C13 H13B 107.9 ?
N4 C14 C13 112.91(18) ?
N4 C14 H14A 109.0 ?
C13 C14 H14A 109.0 ?
N4 C14 H14B 109.0 ?
C13 C14 H14B 109.0 ?
H14A C14 H14B 107.8 ?
C2 C15 N4 112.55(16) ?
C2 C15 H15A 109.1 ?
N4 C15 H15A 109.1 ?
C2 C15 H15B 109.1 ?
N4 C15 H15B 109.1 ?
H15A C15 H15B 107.8 ?
O1 C16 N1 119.88(18) ?
O1 C16 C17 124.88(19) ?
N1 C16 C17 115.23(18) ?
C18 C17 C16 121.5(2) ?
C18 C17 H17 119.2 ?
C16 C17 H17 119.2 ?
C17 C18 C19 120.8(2) ?
C17 C18 H18 119.6 ?
C19 C18 H18 119.6 ?
C20 C19 C18 118.9(2) ?
C20 C19 H19 120.5 ?
C18 C19 H19 120.5 ?
C19 C20 N1 120.9(2) ?
C19 C20 H20 119.5 ?
N1 C20 H20 119.5 ?
O2A_1 S1_1 O3A_1 113.39(12) yes
O2A_1 S1_1 O1A_1 113.63(13) yes
O3A_1 S1_1 O1A_1 111.40(11) yes
O2A_1 S1_1 C1A_1 106.47(11) yes
O3A_1 S1_1 C1A_1 105.64(11) yes
O1A_1 S1_1 C1A_1 105.52(11) yes
C2A_1 C1A_1 C6A_1 119.6(2) ?
C2A_1 C1A_1 S1_1 121.30(18) ?
C6A_1 C1A_1 S1_1 119.08(18) ?
C1A_1 C2A_1 C3A_1 119.6(2) ?
C1A_1 C2A_1 H2A_1 120.2 ?
C3A_1 C2A_1 H2A_1 120.2 ?
C2A_1 C3A_1 C4A_1 121.5(2) ?
C2A_1 C3A_1 H3A_1 119.2 ?
C4A_1 C3A_1 H3A_1 119.2 ?
C3A_1 C4A_1 C5A_1 118.2(2) ?
C3A_1 C4A_1 C7A_1 121.3(2) ?
C5A_1 C4A_1 C7A_1 120.5(3) ?
C6A_1 C5A_1 C4A_1 120.7(2) ?
C6A_1 C5A_1 H5A_1 119.6 ?
C4A_1 C5A_1 H5A_1 119.6 ?
C5A_1 C6A_1 C1A_1 120.4(2) ?
C5A_1 C6A_1 H6A_1 119.8 ?
C1A_1 C6A_1 H6A_1 119.8 ?
C4A_1 C7A_1 H7A1_1 109.5 ?
C4A_1 C7A_1 H7A2_1 109.5 ?
H7A1_1 C7A_1 H7A2_1 109.5 ?
C4A_1 C7A_1 H7A3_1 109.5 ?
H7A1_1 C7A_1 H7A3_1 109.5 ?
H7A2_1 C7A_1 H7A3_1 109.5 ?
O3A_2 S1_2 O1A_2 116.17(10) yes
O3A_2 S1_2 O2A_2 110.42(9) yes
O1A_2 S1_2 O2A_2 110.91(9) yes
O3A_2 S1_2 C1A_2 107.17(10) yes
O1A_2 S1_2 C1A_2 106.54(9) yes
O2A_2 S1_2 C1A_2 104.85(9) yes
C2A_2 C1A_2 C6A_2 120.1(2) ?
C2A_2 C1A_2 S1_2 119.80(16) ?
C6A_2 C1A_2 S1_2 120.10(16) ?
C3A_2 C2A_2 C1A_2 119.8(2) ?
C3A_2 C2A_2 H2A_2 120.1 ?
C1A_2 C2A_2 H2A_2 120.1 ?
C4A_2 C3A_2 C2A_2 120.8(2) ?
C4A_2 C3A_2 H3A_2 119.6 ?
C2A_2 C3A_2 H3A_2 119.6 ?
C3A_2 C4A_2 C5A_2 118.4(2) ?
C3A_2 C4A_2 C7A_2 120.8(2) ?
C5A_2 C4A_2 C7A_2 120.8(2) ?
C6A_2 C5A_2 C4A_2 121.7(2) ?
C6A_2 C5A_2 H5A_2 119.1 ?
C4A_2 C5A_2 H5A_2 119.1 ?
C5A_2 C6A_2 C1A_2 119.1(2) ?
C5A_2 C6A_2 H6A_2 120.4 ?
C1A_2 C6A_2 H6A_2 120.4 ?
C4A_2 C7A_2 H7A1_2 109.5 ?
C4A_2 C7A_2 H7A2_2 109.5 ?
H7A1_2 C7A_2 H7A2_2 109.5 ?
C4A_2 C7A_2 H7A3_2 109.5 ?
H7A1_2 C7A_2 H7A3_2 109.5 ?
H7A2_2 C7A_2 H7A3_2 109.5 ?
O1A_3 S1_3 O2A_3 112.31(10) yes
O1A_3 S1_3 O3A_3 112.44(10) yes
O2A_3 S1_3 O3A_3 113.81(11) yes
O1A_3 S1_3 C1A_3 106.13(10) yes
O2A_3 S1_3 C1A_3 105.98(10) yes
O3A_3 S1_3 C1A_3 105.37(10) yes
C6A_3 C1A_3 C2A_3 119.8(2) ?
C6A_3 C1A_3 S1_3 119.45(17) ?
C2A_3 C1A_3 S1_3 120.68(17) ?
C3A_3 C2A_3 C1A_3 119.4(2) ?
C3A_3 C2A_3 H2A_3 120.3 ?
C1A_3 C2A_3 H2A_3 120.3 ?
C4A_3 C3A_3 C2A_3 121.3(2) ?
C4A_3 C3A_3 H3A_3 119.4 ?
C2A_3 C3A_3 H3A_3 119.4 ?
C3A_3 C4A_3 C5A_3 118.5(2) ?
C3A_3 C4A_3 C7A_3 121.5(3) ?
C5A_3 C4A_3 C7A_3 120.0(2) ?
C6A_3 C5A_3 C4A_3 120.8(2) ?
C6A_3 C5A_3 H5A_3 119.6 ?
C4A_3 C5A_3 H5A_3 119.6 ?
C5A_3 C6A_3 C1A_3 120.1(2) ?
C5A_3 C6A_3 H6A_3 120.0 ?
C1A_3 C6A_3 H6A_3 120.0 ?
C4A_3 C7A_3 H7A1_3 109.5 ?
C4A_3 C7A_3 H7A2_3 109.5 ?
H7A1_3 C7A_3 H7A2_3 109.5 ?
C4A_3 C7A_3 H7A3_3 109.5 ?
H7A1_3 C7A_3 H7A3_3 109.5 ?
H7A2_3 C7A_3 H7A3_3 109.5 ?

loop_
_geom_bond_atom_site_label_1
_geom_bond_atom_site_label_2
_geom_bond_distance
_geom_bond_publ_flag
O1 C16 1.247(2) ?
N1 C20 1.381(3) ?
N1 C16 1.394(3) ?
N1 C1 1.452(2) ?
N2 C8 1.495(3) ?
N2 C7 1.508(3) ?
N2 H2A 0.9200 ?
N2 H2B 0.9200 ?
N3 C10 1.496(3) ?
N3 C11 1.496(3) ?
N3 C12 1.517(3) ?
N3 H3A 0.9300 ?
N4 C14 1.500(3) ?
N4 C15 1.511(3) ?
N4 H4A 0.9200 ?
N4 H4B 0.9200 ?
C1 C2 1.398(3) ?
C1 C6 1.402(3) ?
C2 C3 1.386(3) ?
C2 C15 1.503(3) ?
C3 C4 1.385(3) ?
C3 H3 0.9500 ?
C4 C5 1.386(3) ?
C4 H4 0.9500 ?
C5 C6 1.392(3) ?
C5 H5 0.9500 ?
C6 C7 1.508(3) ?
C7 H7A 0.9900 ?
C7 H7B 0.9900 ?
C8 C9 1.507(3) ?
C8 H8A 0.9900 ?
C8 H8B 0.9900 ?
C9 C10 1.513(3) ?
C9 H9A 0.9900 ?
C9 H9B 0.9900 ?
C10 H10A 0.9900 ?
C10 H10B 0.9900 ?
C11 H11A 0.9800 ?
C11 H11B 0.9800 ?
C11 H11C 0.9800 ?
C12 C13 1.507(3) ?
C12 H12A 0.9900 ?
C12 H12B 0.9900 ?
C13 C14 1.516(3) ?
C13 H13A 0.9900 ?
C13 H13B 0.9900 ?
C14 H14A 0.9900 ?
C14 H14B 0.9900 ?
C15 H15A 0.9900 ?
C15 H15B 0.9900 ?
C16 C17 1.431(3) ?
C17 C18 1.361(3) ?
C17 H17 0.9500 ?
C18 C19 1.403(3) ?
C18 H18 0.9500 ?
C19 C20 1.351(3) ?
C19 H19 0.9500 ?
C20 H20 0.9500 ?
S1_1 O2A_1 1.4395(19) yes
S1_1 O3A_1 1.4507(19) yes
S1_1 O1A_1 1.4594(19) yes
S1_1 C1A_1 1.769(2) yes
C1A_1 C2A_1 1.386(3) ?
C1A_1 C6A_1 1.389(3) ?
C2A_1 C3A_1 1.388(3) ?
C2A_1 H2A_1 0.9500 ?
C3A_1 C4A_1 1.388(4) ?
C3A_1 H3A_1 0.9500 ?
C4A_1 C5A_1 1.396(4) ?
C4A_1 C7A_1 1.501(4) ?
C5A_1 C6A_1 1.383(3) ?
C5A_1 H5A_1 0.9500 ?
C6A_1 H6A_1 0.9500 ?
C7A_1 H7A1_1 0.9800 ?
C7A_1 H7A2_1 0.9800 ?
C7A_1 H7A3_1 0.9800 ?
S1_2 O3A_2 1.4432(15) yes
S1_2 O1A_2 1.4438(16) yes
S1_2 O2A_2 1.4888(15) yes
S1_2 C1A_2 1.771(2) yes
C1A_2 C2A_2 1.391(3) ?
C1A_2 C6A_2 1.392(3) ?
C2A_2 C3A_2 1.387(3) ?
C2A_2 H2A_2 0.9500 ?
C3A_2 C4A_2 1.385(3) ?
C3A_2 H3A_2 0.9500 ?
C4A_2 C5A_2 1.395(3) ?
C4A_2 C7A_2 1.506(3) ?
C5A_2 C6A_2 1.377(3) ?
C5A_2 H5A_2 0.9500 ?
C6A_2 H6A_2 0.9500 ?
C7A_2 H7A1_2 0.9800 ?
C7A_2 H7A2_2 0.9800 ?
C7A_2 H7A3_2 0.9800 ?
S1_3 O1A_3 1.4475(16) yes
S1_3 O2A_3 1.4514(17) yes
S1_3 O3A_3 1.4572(16) yes
S1_3 C1A_3 1.779(2) yes
C1A_3 C6A_3 1.390(3) ?
C1A_3 C2A_3 1.392(3) ?
C2A_3 C3A_3 1.391(3) ?
C2A_3 H2A_3 0.9500 ?
C3A_3 C4A_3 1.389(3) ?
C3A_3 H3A_3 0.9500 ?
C4A_3 C5A_3 1.391(4) ?
C4A_3 C7A_3 1.515(3) ?
C5A_3 C6A_3 1.385(3) ?
C5A_3 H5A_3 0.9500 ?
C6A_3 H6A_3 0.9500 ?
C7A_3 H7A1_3 0.9800 ?
C7A_3 H7A2_3 0.9800 ?
C7A_3 H7A3_3 0.9800 ?

loop_
_geom_hbond_atom_site_label_D
_geom_hbond_atom_site_label_H
_geom_hbond_atom_site_label_A
_geom_hbond_distance_DH
_geom_hbond_distance_HA
_geom_hbond_distance_DA
_geom_hbond_angle_DHA
_geom_hbond_site_symmetry_A
N2 H2A O3A_3 0.92 1.88 2.733(2) 152.4 2_676
N2 H2B O2A_2 0.92 1.84 2.725(2) 161.9 .
N3 H3A O1A_1 0.93 1.82 2.747(3) 171.3 2_675
N4 H4A O1 0.92 1.84 2.718(2) 159.0 .
N4 H4B O2A_2 0.92 1.83 2.682(2) 152.4 1_455

loop_
_geom_torsion_atom_site_label_1
_geom_torsion_atom_site_label_2
_geom_torsion_atom_site_label_3
_geom_torsion_atom_site_label_4
_geom_torsion
C20 N1 C1 C2 -107.2(2)
C16 N1 C1 C2 77.4(2)
C20 N1 C1 C6 68.9(2)
C16 N1 C1 C6 -106.5(2)
C6 C1 C2 C3 -4.9(3)
N1 C1 C2 C3 171.09(18)
C6 C1 C2 C15 174.48(18)
N1 C1 C2 C15 -9.5(3)
C1 C2 C3 C4 1.9(3)
C15 C2 C3 C4 -177.52(19)
C2 C3 C4 C5 1.6(3)
C3 C4 C5 C6 -2.1(3)
C4 C5 C6 C1 -0.9(3)
C4 C5 C6 C7 178.59(19)
C2 C1 C6 C5 4.4(3)
N1 C1 C6 C5 -171.69(18)
C2 C1 C6 C7 -175.06(18)
N1 C1 C6 C7 8.9(3)
C8 N2 C7 C6 -59.3(2)
C5 C6 C7 N2 -74.2(2)
C1 C6 C7 N2 105.2(2)
C7 N2 C8 C9 87.2(2)
N2 C8 C9 C10 174.75(19)
C11 N3 C10 C9 152.8(2)
C12 N3 C10 C9 -83.9(3)
C8 C9 C10 N3 169.2(2)
C10 N3 C12 C13 90.8(2)
C11 N3 C12 C13 -146.4(2)
N3 C12 C13 C14 -173.30(19)
C15 N4 C14 C13 92.2(2)
C12 C13 C14 N4 77.6(2)
C3 C2 C15 N4 95.7(2)
C1 C2 C15 N4 -83.7(2)
C14 N4 C15 C2 -65.4(2)
C20 N1 C16 O1 178.80(18)
C1 N1 C16 O1 -6.2(3)
C20 N1 C16 C17 -2.2(3)
C1 N1 C16 C17 172.88(17)
O1 C16 C17 C18 179.1(2)
N1 C16 C17 C18 0.1(3)
C16 C17 C18 C19 2.3(3)
C17 C18 C19 C20 -2.7(3)
C18 C19 C20 N1 0.6(3)
C16 N1 C20 C19 1.8(3)
C1 N1 C20 C19 -173.39(19)
O2A_1 S1_1 C1A_1 C2A_1 104.5(2)
O3A_1 S1_1 C1A_1 C2A_1 -134.66(19)
O1A_1 S1_1 C1A_1 C2A_1 -16.6(2)
O2A_1 S1_1 C1A_1 C6A_1 -74.5(2)
O3A_1 S1_1 C1A_1 C6A_1 46.4(2)
O1A_1 S1_1 C1A_1 C6A_1 164.48(19)
C6A_1 C1A_1 C2A_1 C3A_1 0.1(3)
S1_1 C1A_1 C2A_1 C3A_1 -178.88(18)
C1A_1 C2A_1 C3A_1 C4A_1 -0.1(4)
C2A_1 C3A_1 C4A_1 C5A_1 0.0(4)
C2A_1 C3A_1 C4A_1 C7A_1 179.6(2)
C3A_1 C4A_1 C5A_1 C6A_1 0.2(4)
C7A_1 C4A_1 C5A_1 C6A_1 -179.4(3)
C4A_1 C5A_1 C6A_1 C1A_1 -0.2(4)
C2A_1 C1A_1 C6A_1 C5A_1 0.1(4)
S1_1 C1A_1 C6A_1 C5A_1 179.07(19)
O3A_2 S1_2 C1A_2 C2A_2 147.65(16)
O1A_2 S1_2 C1A_2 C2A_2 22.66(19)
O2A_2 S1_2 C1A_2 C2A_2 -94.98(17)
O3A_2 S1_2 C1A_2 C6A_2 -32.55(19)
O1A_2 S1_2 C1A_2 C6A_2 -157.53(16)
O2A_2 S1_2 C1A_2 C6A_2 84.82(17)
C6A_2 C1A_2 C2A_2 C3A_2 0.5(3)
S1_2 C1A_2 C2A_2 C3A_2 -179.65(16)
C1A_2 C2A_2 C3A_2 C4A_2 0.5(3)
C2A_2 C3A_2 C4A_2 C5A_2 -0.5(3)
C2A_2 C3A_2 C4A_2 C7A_2 -178.5(2)
C3A_2 C4A_2 C5A_2 C6A_2 -0.5(3)
C7A_2 C4A_2 C5A_2 C6A_2 177.5(2)
C4A_2 C5A_2 C6A_2 C1A_2 1.5(3)
C2A_2 C1A_2 C6A_2 C5A_2 -1.5(3)
S1_2 C1A_2 C6A_2 C5A_2 178.68(16)
O1A_3 S1_3 C1A_3 C6A_3 -95.37(19)
O2A_3 S1_3 C1A_3 C6A_3 24.2(2)
O3A_3 S1_3 C1A_3 C6A_3 145.19(18)
O1A_3 S1_3 C1A_3 C2A_3 81.44(19)
O2A_3 S1_3 C1A_3 C2A_3 -158.96(18)
O3A_3 S1_3 C1A_3 C2A_3 -38.0(2)
C6A_3 C1A_3 C2A_3 C3A_3 1.8(3)
S1_3 C1A_3 C2A_3 C3A_3 -175.02(17)
C1A_3 C2A_3 C3A_3 C4A_3 1.7(3)
C2A_3 C3A_3 C4A_3 C5A_3 -3.7(4)
C2A_3 C3A_3 C4A_3 C7A_3 176.1(2)
C3A_3 C4A_3 C5A_3 C6A_3 2.3(4)
C7A_3 C4A_3 C5A_3 C6A_3 -177.5(2)
C4A_3 C5A_3 C6A_3 C1A_3 1.1(4)
C2A_3 C1A_3 C6A_3 C5A_3 -3.1(3)
S1_3 C1A_3 C6A_3 C5A_3 173.71(18)

loop_
_cod_related_entry_id
_cod_related_entry_database
_cod_related_entry_code
1 ChemSpider 30660323
